data_7107023
loop_
_publ_author_name
'W. Jeffrey McCarty'
'Xiaoping Yang'
'Richard A. Jones'

_publ_section_title
;
 Synthesis, structure and DFT study of a pyrazolate stabilized mononuclear
 Rh(II) complex
;
_journal_name_full Chem.Commun.
_journal_page_first 12164
_journal_paper_doi 10.1039/c1cc15428a
_journal_volume 47
_journal_year 2011
_chemical_formula_moiety 'C28 H20 F24 Li2 N8 O2 Rh1'
_chemical_formula_sum 'C28 H20 F24 Li2 N8 O2 Rh'
_chemical_formula_weight 1073.31
_chemical_name_common
;
Dilithium (tetrakis(3,5-
bis(trifluoromethyl)pyrazolato))rhodium(ii) di-tetrahydrofuran disolvate
;
_chemical_name_systematic
;
?
;
_space_group_IT_number 14
_symmetry_cell_setting monoclinic
_symmetry_space_group_name_Hall '-P 2yn'
_symmetry_space_group_name_H-M 'P 1 21/n 1'
_atom_sites_solution_hydrogens geom
_atom_sites_solution_primary direct
_atom_sites_solution_secondary difmap
_audit_creation_method SHELXL-97
_cell_angle_alpha 90.00
_cell_angle_beta 106.65(3)
_cell_angle_gamma 90.00
_cell_formula_units_Z 2
_cell_length_a 11.439(2)
_cell_length_b 9.2437(18)
_cell_length_c 19.437(4)
_cell_measurement_reflns_used 4100
_cell_measurement_temperature 153(2)
_cell_measurement_theta_max 27.48
_cell_measurement_theta_min 2.91
_cell_volume 1969.1(7)
_computing_cell_refinement 'Collect software, Nonius B.V. 1998'
_computing_data_collection 'Collect software, Nonius B.V. 1998'
_computing_data_reduction
;
DENZO and Scalepack (Otwinoski and Minor, 1997)
;
_computing_molecular_graphics 'XL SHELXTL/PC, Siemens Analytical'
_computing_structure_refinement 'XL SHELXTL/PC, Siemens Analytical'
_computing_structure_solution
;

SIR97 - Altomare A., Burla M.C., Camalli M., Cascarano G.L., Giacovazzo C.,
Guagliardi A., Moliterni A.G.G., Polidori G.,Spagna R.
;
_diffrn_ambient_temperature 153(2)
_diffrn_measured_fraction_theta_full 0.997
_diffrn_measured_fraction_theta_max 0.997
_diffrn_measurement_device_type CCD
_diffrn_measurement_method \w-scans
_diffrn_radiation_monochromator graphite
_diffrn_radiation_source 'fine-focus sealed tube'
_diffrn_radiation_type MoK\a
_diffrn_radiation_wavelength 0.71073
_diffrn_reflns_av_R_equivalents 0.0196
_diffrn_reflns_av_sigmaI/netI 0.0356
_diffrn_reflns_limit_h_max 13
_diffrn_reflns_limit_h_min -13
_diffrn_reflns_limit_k_max 10
_diffrn_reflns_limit_k_min -10
_diffrn_reflns_limit_l_max 23
_diffrn_reflns_limit_l_min -23
_diffrn_reflns_number 6382
_diffrn_reflns_theta_full 25.00
_diffrn_reflns_theta_max 25.00
_diffrn_reflns_theta_min 3.11
_exptl_absorpt_coefficient_mu 0.588
_exptl_absorpt_correction_T_max 0.9436
_exptl_absorpt_correction_T_min 0.9016
_exptl_absorpt_correction_type gaussian
_exptl_absorpt_process_details
;
Absorption correction given as Gaussian
;
_exptl_crystal_colour Red
_exptl_crystal_density_diffrn 1.810
_exptl_crystal_density_method 'not measured'
_exptl_crystal_description Block
_exptl_crystal_F_000 1054
_exptl_crystal_size_max 0.18
_exptl_crystal_size_mid 0.15
_exptl_crystal_size_min 0.10
_refine_diff_density_max 0.630
_refine_diff_density_min -0.435
_refine_diff_density_rms 0.067
_refine_ls_extinction_method none
_refine_ls_goodness_of_fit_ref 1.078
_refine_ls_hydrogen_treatment constr
_refine_ls_matrix_type full
_refine_ls_number_parameters 295
_refine_ls_number_reflns 3460
_refine_ls_number_restraints 0
_refine_ls_restrained_S_all 1.078
_refine_ls_R_factor_all 0.0461
_refine_ls_R_factor_gt 0.0339
_refine_ls_shift/su_max 0.000
_refine_ls_shift/su_mean 0.000
_refine_ls_structure_factor_coef Fsqd
_refine_ls_weighting_details 'calc w=1/[\s^2^(Fo^2^)+(0.0345P)^2^+2.4061P] where P=(Fo^2^+2Fc^2^)/3'
_refine_ls_weighting_scheme calc
_refine_ls_wR_factor_gt 0.0820
_refine_ls_wR_factor_ref 0.0882
_reflns_number_gt 2834
_reflns_number_total 3460
_reflns_threshold_expression >2sigma(I)
_cod_data_source_file c1cc15428a.txt
_cod_data_source_block Complex-1
_cod_depositor_comments
;
The following automatic conversions were performed:

'_exptl_absorpt_correction_type' value 'Gaussian' changed to
'gaussian' according to the built-in table from CIF Core dictionary
named 'cif_core.dic' version 2.4.1 from 2010-06-29.

Automatic conversion script
Id: cif_fix_values 1715 2011-07-08 13:25:40Z adriana 
;
_cod_original_sg_symbol_H-M P2(1)/n
_cod_database_code 7107023

loop_
_symmetry_equiv_pos_as_xyz
'x, y, z'
'-x+1/2, y+1/2, -z+1/2'
'-x, -y, -z'
'x-1/2, -y-1/2, z-1/2'

loop_
_atom_site_label
_atom_site_type_symbol
_atom_site_fract_x
_atom_site_fract_y
_atom_site_fract_z
_atom_site_U_iso_or_equiv
_atom_site_adp_type
_atom_site_occupancy
_atom_site_symmetry_multiplicity
_atom_site_calc_flag
_atom_site_refinement_flags
Rh1 Rh 0.5000 0.0000 0.0000 0.02362(13) Uani 1 2 d SU
Li1 Li 0.3135(5) -0.2313(8) 0.0619(3) 0.0430(15) Uani 1 1 d U
O1 O 0.2455(2) -0.2005(3) 0.13694(13) 0.0517(7) Uani 1 1 d U
N1 N 0.6515(2) 0.0942(3) 0.06703(13) 0.0266(6) Uani 1 1 d U
N2 N 0.7315(2) 0.1652(3) 0.03992(14) 0.0296(6) Uani 1 1 d U
N3 N 0.4887(2) -0.2778(3) 0.07197(13) 0.0286(6) Uani 1 1 d U
N4 N 0.5599(2) -0.1983(3) 0.04106(13) 0.0274(6) Uani 1 1 d U
F1 F 0.6464(3) 0.1008(3) 0.24800(12) 0.0665(7) Uani 1 1 d U
F2 F 0.5044(2) 0.0305(3) 0.15486(12) 0.0511(6) Uani 1 1 d U
F3 F 0.6564(2) -0.1072(3) 0.20160(12) 0.0576(6) Uani 1 1 d U
F4 F 0.9667(3) 0.3956(4) 0.13258(15) 0.0857(10) Uani 1 1 d U
F5 F 1.0208(2) 0.2063(3) 0.0869(2) 0.0898(10) Uani 1 1 d U
F6 F 0.8983(2) 0.3554(3) 0.02034(13) 0.0607(7) Uani 1 1 d U
F7 F 0.5138(2) -0.6455(2) 0.11325(14) 0.0606(7) Uani 1 1 d U
F8 F 0.5342(3) -0.5016(3) 0.20155(12) 0.0765(9) Uani 1 1 d U
F9 F 0.3719(2) -0.4967(3) 0.11350(14) 0.0586(6) Uani 1 1 d U
F10 F 0.8223(2) -0.3292(3) -0.00199(14) 0.0621(7) Uani 1 1 d U
F11 F 0.7144(2) -0.1406(3) -0.04498(12) 0.0537(6) Uani 1 1 d U
F12 F 0.83987(19) -0.1355(3) 0.06053(13) 0.0547(6) Uani 1 1 d U
C1 C 0.6258(4) 0.0319(4) 0.18565(19) 0.0418(9) Uani 1 1 d U
C2 C 0.6931(3) 0.0979(4) 0.13950(17) 0.0304(8) Uani 1 1 d U
C3 C 0.8018(3) 0.1724(4) 0.16055(18) 0.0352(8) Uani 1 1 d U
H3A H 0.8499 0.1918 0.2070 0.042 Uiso 1 1 calc R
C4 C 0.8222(3) 0.2115(4) 0.09663(18) 0.0330(8) Uani 1 1 d U
C5 C 0.9266(3) 0.2906(5) 0.0840(2) 0.0452(10) Uani 1 1 d U
C6 C 0.4939(4) -0.5106(4) 0.13053(19) 0.0393(9) Uani 1 1 d U
C7 C 0.5489(3) -0.4018(4) 0.09377(17) 0.0315(8) Uani 1 1 d U
C8 C 0.6587(3) -0.4056(4) 0.07750(18) 0.0369(8) Uani 1 1 d U
H8A H 0.7167 -0.4791 0.0868 0.044 Uiso 1 1 calc R
C9 C 0.6618(3) -0.2746(4) 0.04422(17) 0.0317(8) Uani 1 1 d U
C10 C 0.7589(3) -0.2204(4) 0.0146(2) 0.0416(9) Uani 1 1 d U
C11 C 0.1227(5) -0.1674(9) 0.1270(3) 0.113(2) Uani 1 1 d DU
H11A H 0.0716 -0.2326 0.0919 0.136 Uiso 1 1 calc R
H11B H 0.1061 -0.0692 0.1093 0.136 Uiso 1 1 calc R
C12 C 0.0963(6) -0.1822(12) 0.1950(3) 0.115(3) Uani 1 1 d DU
H12A H 0.0420 -0.2635 0.1935 0.138 Uiso 1 1 calc R
H12B H 0.0572 -0.0953 0.2056 0.138 Uiso 1 1 calc R
C13 C 0.2121(5) -0.2058(9) 0.2499(3) 0.104(2) Uani 1 1 d DU
H13A H 0.2119 -0.2986 0.2731 0.125 Uiso 1 1 calc R
H13B H 0.2263 -0.1304 0.2860 0.125 Uiso 1 1 calc R
C14 C 0.3060(5) -0.2024(7) 0.2126(2) 0.0813(17) Uani 1 1 d U
H14A H 0.3563 -0.1168 0.2263 0.098 Uiso 1 1 calc R
H14B H 0.3579 -0.2871 0.2249 0.098 Uiso 1 1 calc R

loop_
_atom_site_aniso_label
_atom_site_aniso_U_11
_atom_site_aniso_U_22
_atom_site_aniso_U_33
_atom_site_aniso_U_23
_atom_site_aniso_U_13
_atom_site_aniso_U_12
Rh1 0.02094(19) 0.0266(2) 0.02198(19) 0.00203(15) 0.00393(13) 0.00098(16)
Li1 0.033(3) 0.061(4) 0.038(3) 0.011(3) 0.014(2) 0.003(3)
O1 0.0362(14) 0.081(2) 0.0408(14) 0.0097(14) 0.0166(12) 0.0148(14)
N1 0.0241(14) 0.0277(15) 0.0256(13) 0.0021(12) 0.0035(11) 0.0001(12)
N2 0.0255(14) 0.0312(16) 0.0304(14) 0.0017(12) 0.0050(12) 0.0006(12)
N3 0.0283(14) 0.0304(15) 0.0262(14) 0.0022(12) 0.0061(11) -0.0011(12)
N4 0.0242(14) 0.0288(15) 0.0273(14) 0.0020(12) 0.0044(11) 0.0030(12)
F1 0.0896(19) 0.0804(18) 0.0363(12) -0.0148(13) 0.0289(12) -0.0238(15)
F2 0.0422(13) 0.0637(15) 0.0509(13) 0.0091(11) 0.0188(10) -0.0048(11)
F3 0.0744(17) 0.0505(15) 0.0452(13) 0.0199(11) 0.0129(11) 0.0007(13)
F4 0.0775(19) 0.099(2) 0.0775(18) -0.0270(17) 0.0177(15) -0.0573(18)
F5 0.0387(14) 0.082(2) 0.157(3) 0.040(2) 0.0416(16) 0.0142(14)
F6 0.0536(15) 0.0655(16) 0.0621(15) 0.0175(13) 0.0151(12) -0.0134(13)
F7 0.0790(18) 0.0306(12) 0.0761(17) 0.0075(12) 0.0286(14) 0.0008(12)
F8 0.115(2) 0.0757(18) 0.0322(12) 0.0068(12) 0.0106(13) -0.0434(17)
F9 0.0501(14) 0.0546(15) 0.0775(17) 0.0168(13) 0.0284(12) -0.0018(12)
F10 0.0535(15) 0.0517(15) 0.0959(19) -0.0037(14) 0.0451(14) 0.0069(12)
F11 0.0462(13) 0.0649(16) 0.0542(13) 0.0152(12) 0.0210(11) -0.0023(12)
F12 0.0275(11) 0.0560(15) 0.0765(16) -0.0059(13) 0.0083(11) -0.0043(11)
C1 0.046(2) 0.049(2) 0.0292(18) 0.0008(17) 0.0085(16) -0.0025(18)
C2 0.0332(18) 0.0291(18) 0.0264(17) 0.0006(14) 0.0048(14) 0.0047(15)
C3 0.0349(19) 0.036(2) 0.0286(17) -0.0014(15) -0.0008(14) 0.0013(16)
C4 0.0263(17) 0.0327(19) 0.0360(19) -0.0007(15) 0.0025(14) 0.0007(15)
C5 0.032(2) 0.048(2) 0.051(2) 0.000(2) 0.0038(17) -0.0040(19)
C6 0.047(2) 0.033(2) 0.0349(19) 0.0035(16) 0.0077(16) -0.0012(18)
C7 0.0339(19) 0.0296(18) 0.0271(16) 0.0018(15) 0.0022(14) -0.0018(15)
C8 0.0323(19) 0.035(2) 0.041(2) 0.0021(16) 0.0056(15) 0.0069(16)
C9 0.0270(17) 0.0338(19) 0.0314(17) 0.0002(15) 0.0036(14) 0.0025(15)
C10 0.0328(19) 0.040(2) 0.053(2) 0.0019(19) 0.0151(17) 0.0061(18)
C11 0.062(3) 0.195(7) 0.089(4) -0.002(4) 0.031(3) 0.041(4)
C12 0.079(4) 0.190(9) 0.093(4) -0.033(5) 0.051(4) 0.000(5)
C13 0.099(4) 0.157(6) 0.071(3) 0.007(4) 0.046(3) 0.021(4)
C14 0.071(3) 0.127(5) 0.050(3) -0.003(3) 0.023(2) 0.015(3)

loop_
_atom_type_symbol
_atom_type_description
_atom_type_scat_dispersion_real
_atom_type_scat_dispersion_imag
_atom_type_scat_source
C C 0.0033 0.0016 'International Tables Vol C Tables 4.2.6.8 and 6.1.1.4'
H H 0.0000 0.0000 'International Tables Vol C Tables 4.2.6.8 and 6.1.1.4'
Li Li -0.0003 0.0001 'International Tables Vol C Tables 4.2.6.8 and 6.1.1.4'
N N 0.0061 0.0033 'International Tables Vol C Tables 4.2.6.8 and 6.1.1.4'
O O 0.0106 0.0060 'International Tables Vol C Tables 4.2.6.8 and 6.1.1.4'
Rh Rh -1.1178 0.9187 'International Tables Vol C Tables 4.2.6.8 and 6.1.1.4'
F F 0.0171 0.0103 'International Tables Vol C Tables 4.2.6.8 and 6.1.1.4'

loop_
_geom_angle_atom_site_label_1
_geom_angle_atom_site_label_2
_geom_angle_atom_site_label_3
_geom_angle
_geom_angle_site_symmetry_1
_geom_angle_site_symmetry_3
N4 Rh1 N4 180.0(2) 3_655 .
N4 Rh1 N1 89.71(10) 3_655 .
N4 Rh1 N1 90.29(10) . .
N4 Rh1 N1 90.29(10) 3_655 3_655
N4 Rh1 N1 89.71(10) . 3_655
N1 Rh1 N1 180.00(19) . 3_655
O1 Li1 N2 133.2(4) . 3_655
O1 Li1 N3 126.0(3) . .
N2 Li1 N3 97.4(3) 3_655 .
C11 O1 C14 108.4(4) . .
C11 O1 Li1 123.7(3) . .
C14 O1 Li1 127.9(3) . .
N2 N1 C2 108.6(3) . .
N2 N1 Rh1 120.33(19) . .
C2 N1 Rh1 131.0(2) . .
C4 N2 N1 106.5(3) . .
C4 N2 Li1 129.4(3) . 3_655
N1 N2 Li1 121.7(3) . 3_655
C7 N3 N4 106.5(3) . .
C7 N3 Li1 128.5(3) . .
N4 N3 Li1 123.4(3) . .
C9 N4 N3 108.5(3) . .
C9 N4 Rh1 132.6(2) . .
N3 N4 Rh1 118.9(2) . .
F1 C1 F3 106.3(3) . .
F1 C1 F2 107.5(3) . .
F3 C1 F2 105.1(3) . .
F1 C1 C2 111.7(3) . .
F3 C1 C2 113.0(3) . .
F2 C1 C2 112.7(3) . .
N1 C2 C3 109.9(3) . .
N1 C2 C1 122.4(3) . .
C3 C2 C1 127.7(3) . .
C4 C3 C2 103.6(3) . .
C4 C3 H3A 128.2 . .
C2 C3 H3A 128.2 . .
N2 C4 C3 111.4(3) . .
N2 C4 C5 119.3(3) . .
C3 C4 C5 129.3(3) . .
F5 C5 F6 106.5(3) . .
F5 C5 F4 106.7(3) . .
F6 C5 F4 105.8(3) . .
F5 C5 C4 112.9(3) . .
F6 C5 C4 112.6(3) . .
F4 C5 C4 111.8(3) . .
F8 C6 F7 106.8(3) . .
F8 C6 F9 106.1(3) . .
F7 C6 F9 105.6(3) . .
F8 C6 C7 113.1(3) . .
F7 C6 C7 112.9(3) . .
F9 C6 C7 111.9(3) . .
N3 C7 C8 111.6(3) . .
N3 C7 C6 118.9(3) . .
C8 C7 C6 129.5(3) . .
C9 C8 C7 103.4(3) . .
C9 C8 H8A 128.3 . .
C7 C8 H8A 128.3 . .
N4 C9 C8 110.1(3) . .
N4 C9 C10 122.8(3) . .
C8 C9 C10 127.2(3) . .
F10 C10 F12 106.5(3) . .
F10 C10 F11 107.7(3) . .
F12 C10 F11 105.7(3) . .
F10 C10 C9 111.1(3) . .
F12 C10 C9 113.1(3) . .
F11 C10 C9 112.4(3) . .
O1 C11 C12 108.5(5) . .
O1 C11 H11A 110.0 . .
C12 C11 H11A 110.0 . .
O1 C11 H11B 110.0 . .
C12 C11 H11B 110.0 . .
H11A C11 H11B 108.4 . .
C11 C12 C13 107.4(5) . .
C11 C12 H12A 110.2 . .
C13 C12 H12A 110.2 . .
C11 C12 H12B 110.2 . .
C13 C12 H12B 110.2 . .
H12A C12 H12B 108.5 . .
C12 C13 C14 106.1(4) . .
C12 C13 H13A 110.5 . .
C14 C13 H13A 110.5 . .
C12 C13 H13B 110.5 . .
C14 C13 H13B 110.5 . .
H13A C13 H13B 108.7 . .
O1 C14 C13 107.6(4) . .
O1 C14 H14A 110.2 . .
C13 C14 H14A 110.2 . .
O1 C14 H14B 110.2 . .
C13 C14 H14B 110.2 . .
H14A C14 H14B 108.5 . .

loop_
_geom_bond_atom_site_label_1
_geom_bond_atom_site_label_2
_geom_bond_distance
_geom_bond_site_symmetry_2
Rh1 N4 2.037(3) 3_655
Rh1 N4 2.037(3) .
Rh1 N1 2.041(3) .
Rh1 N1 2.041(3) 3_655
Li1 O1 1.860(7) .
Li1 N2 1.993(6) 3_655
Li1 N3 2.004(7) .
O1 C11 1.396(6) .
O1 C14 1.434(5) .
N1 N2 1.350(4) .
N1 C2 1.352(4) .
N2 C4 1.349(4) .
N2 Li1 1.993(6) 3_655
N3 C7 1.342(4) .
N3 N4 1.358(4) .
N4 C9 1.349(4) .
F1 C1 1.329(4) .
F2 C1 1.346(4) .
F3 C1 1.345(4) .
F4 C5 1.340(5) .
F5 C5 1.318(5) .
F6 C5 1.329(4) .
F7 C6 1.328(4) .
F8 C6 1.327(4) .
F9 C6 1.344(5) .
F10 C10 1.332(4) .
F11 C10 1.344(4) .
F12 C10 1.340(4) .
C1 C2 1.471(5) .
C2 C3 1.377(5) .
C3 C4 1.377(5) .
C3 H3A 0.9300 .
C4 C5 1.479(5) .
C6 C7 1.475(5) .
C7 C8 1.381(5) .
C8 C9 1.378(5) .
C8 H8A 0.9300 .
C9 C10 1.478(5) .
C11 C12 1.445(7) .
C11 H11A 0.9700 .
C11 H11B 0.9700 .
C12 C13 1.459(7) .
C12 H12A 0.9700 .
C12 H12B 0.9700 .
C13 C14 1.458(7) .
C13 H13A 0.9700 .
C13 H13B 0.9700 .
C14 H14A 0.9700 .
C14 H14B 0.9700 .
